data_7216209
loop_
_publ_author_name
'Thomas, Lynne H.'
'Klapwijk, Anneke R.'
'Wales, Craig'
'Wilson, Chick C.'

_publ_section_title
;
 Intermolecular hydrogen transfer and solubility tuning in multi-component
 molecular crystals of the API piroxicam
;
_journal_issue 26
_journal_name_full CrystEngComm
_journal_page_first 5924
_journal_paper_doi 10.1039/c4ce00246f
_journal_volume 16
_journal_year 2014
_chemical_formula_moiety '2(C15 H13 N3 O4 S), C2 H3 N3'
_chemical_formula_sum 'C32 H29 N9 O8 S2'
_chemical_formula_weight 731.76
_chemical_name_systematic
;
 ?
;
_space_group_IT_number 2
_symmetry_cell_setting triclinic
_symmetry_space_group_name_Hall '-P 1'
_symmetry_space_group_name_H-M 'P -1'
_atom_sites_solution_hydrogens geom
_atom_sites_solution_primary direct
_atom_sites_solution_secondary difmap
_audit_creation_method SHELXL-97
_cell_angle_alpha 86.485(2)
_cell_angle_beta 84.209(2)
_cell_angle_gamma 76.2710(10)
_cell_formula_units_Z 2
_cell_length_a 6.9267(2)
_cell_length_b 8.3356(3)
_cell_length_c 28.8177(10)
_cell_measurement_reflns_used 35311
_cell_measurement_temperature 100(2)
_cell_measurement_theta_max 56.60
_cell_measurement_theta_min 1
_cell_volume 1606.89(9)
_computing_cell_refinement 'Bruker APEX2 (2009)'
_computing_data_collection 'Bruker APEX2 (2009)'
_computing_data_reduction 'Bruker APEX2 (2009)'
_computing_structure_refinement 'SHELXL-97 (Sheldrick, 2008)'
_computing_structure_solution 'SHELXS-97 (Sheldrick, 2008)'
_diffrn_ambient_temperature 100(2)
_diffrn_measured_fraction_theta_full 0.999
_diffrn_measured_fraction_theta_max 0.925
_diffrn_measurement_device_type 'Bruker Apex II CCD'
_diffrn_measurement_method 'CCD; rotation images'
_diffrn_radiation_monochromator graphite
_diffrn_radiation_source 'fine-focus sealed tube'
_diffrn_radiation_type MoK\a
_diffrn_radiation_wavelength 0.71073
_diffrn_reflns_av_R_equivalents 0.0857
_diffrn_reflns_av_sigmaI/netI 0.0627
_diffrn_reflns_limit_h_max 9
_diffrn_reflns_limit_h_min -8
_diffrn_reflns_limit_k_max 10
_diffrn_reflns_limit_k_min -10
_diffrn_reflns_limit_l_max 38
_diffrn_reflns_limit_l_min -37
_diffrn_reflns_number 35311
_diffrn_reflns_theta_full 25.00
_diffrn_reflns_theta_max 28.26
_diffrn_reflns_theta_min 0.71
_exptl_absorpt_coefficient_mu 0.235
_exptl_absorpt_correction_T_max 1
_exptl_absorpt_correction_T_min 0.8072
_exptl_absorpt_correction_type multi-scan
_exptl_absorpt_process_details 'SADABS (Blessing, 1997)'
_exptl_crystal_colour Yellow
_exptl_crystal_density_diffrn 1.512
_exptl_crystal_density_method 'not measured'
_exptl_crystal_description needles
_exptl_crystal_F_000 760
_refine_diff_density_max 0.544
_refine_diff_density_min -0.457
_refine_diff_density_rms 0.082
_refine_ls_extinction_method none
_refine_ls_goodness_of_fit_ref 1.096
_refine_ls_hydrogen_treatment mixed
_refine_ls_matrix_type full
_refine_ls_number_parameters 503
_refine_ls_number_reflns 7358
_refine_ls_number_restraints 0
_refine_ls_restrained_S_all 1.096
_refine_ls_R_factor_all 0.0916
_refine_ls_R_factor_gt 0.0616
_refine_ls_shift/su_max 0.001
_refine_ls_shift/su_mean 0.000
_refine_ls_structure_factor_coef Fsqd
_refine_ls_weighting_details 'calc w=1/[\s^2^(Fo^2^)+(0.0521P)^2^+2.1856P] where P=(Fo^2^+2Fc^2^)/3'
_refine_ls_weighting_scheme calc
_refine_ls_wR_factor_gt 0.1327
_refine_ls_wR_factor_ref 0.1457
_reflns_number_gt 5437
_reflns_number_total 7358
_reflns_threshold_expression >2sigma(I)
_cod_data_source_file c4ce00246f2.cif
_cod_data_source_block shelxl
_cod_depositor_comments
;
The following automatic conversions were performed:

'_symmetry_cell_setting' value 'Triclinic' changed to 'triclinic'
according to
/usr/data/users/saulius/crontab/automatic-downloads/rss-feeds/RSC/lib/dictionaries/cif_core.dic
dictionary named 'cif_core.dic' version 2.4.2 from 2011-04-26.

Automatic conversion script
Id: cif_fix_values 2281 2013-09-26 08:29:07Z andrius 

 Adding full bibliography for 7216204--7216215.cif.
;
_cod_original_sg_symbol_H-M P-1
_cod_database_code 7216209

loop_
_symmetry_equiv_pos_as_xyz
'x, y, z'
'-x, -y, -z'

loop_
_atom_site_label
_atom_site_type_symbol
_atom_site_fract_x
_atom_site_fract_y
_atom_site_fract_z
_atom_site_U_iso_or_equiv
_atom_site_adp_type
_atom_site_occupancy
_atom_site_symmetry_multiplicity
_atom_site_calc_flag
_atom_site_refinement_flags
C34 C -0.0626(9) 0.4316(7) 0.5467(2) 0.0199(12) Uani 0.50 1 d P
H33 H -0.1010 0.3869 0.5756 0.024 Uiso 0.50 1 calc PR
N12 N 0.0226(14) 0.3461(12) 0.5103(3) 0.031(3) Uiso 0.50 1 d P
N10 N -0.0851(11) 0.5912(9) 0.5360(3) 0.0192(14) Uani 0.50 1 d P
H31 H -0.1397 0.6679 0.5551 0.023 Uiso 0.50 1 calc PR
N11 N 0.0114(13) 0.3793(11) 0.5089(3) 0.024(3) Uiso 0.50 1 d P
C33 C -0.0539(15) 0.5378(12) 0.5219(3) 0.028(2) Uani 0.50 1 d P
H32 H -0.1169 0.5645 0.5514 0.034 Uiso 0.50 1 calc PR
N8 N 0.9077(12) 0.6330(10) 0.0006(3) 0.024(3) Uiso 0.50 1 d P
C31 C 0.8817(13) 0.5346(11) 0.0365(3) 0.0227(18) Uani 0.50 1 d P
H34 H 0.7970 0.5665 0.0631 0.027 Uiso 0.50 1 calc PR
N7 N 1.0075(9) 0.6178(9) -0.0298(2) 0.0195(13) Uani 0.50 1 d P
H36 H 1.0168 0.6988 -0.0492 0.023 Uiso 0.50 1 calc PR
N9 N 0.8991(11) 0.6245(11) 0.0116(3) 0.023(2) Uiso 0.50 1 d P
C32 C 0.9538(14) 0.4696(13) 0.0281(3) 0.0216(18) Uani 0.50 1 d P
H35 H 0.9020 0.4337 0.0568 0.026 Uiso 0.50 1 calc PR
H24 H 0.426(5) -0.362(4) 0.5315(11) 0.013(8) Uiso 1 1 d .
H10 H 1.193(5) 0.969(4) 0.0278(11) 0.018(9) Uiso 1 1 d .
H9 H 1.484(5) 0.656(5) -0.0231(12) 0.028(9) Uiso 1 1 d .
H25 H 0.301(5) -0.011(4) 0.4752(11) 0.021(9) Uiso 1 1 d .
S1 S 0.35122(10) -0.24081(8) 0.32362(2) 0.01544(16) Uani 1 1 d .
O7 O 0.4856(3) -0.3655(2) 0.46031(7) 0.0194(4) Uani 1 1 d .
O5 O 0.4604(3) -0.3371(2) 0.28570(7) 0.0211(4) Uani 1 1 d .
O8 O 0.2897(3) 0.1332(2) 0.42274(7) 0.0201(4) Uani 1 1 d .
N4 N 0.4948(3) -0.2612(3) 0.36653(8) 0.0154(5) Uani 1 1 d .
O6 O 0.1625(3) -0.2713(2) 0.34223(7) 0.0211(4) Uani 1 1 d .
N6 N 0.3621(4) -0.2938(3) 0.54871(8) 0.0175(5) Uani 1 1 d .
N5 N 0.3337(4) -0.1053(3) 0.48447(8) 0.0183(5) Uani 1 1 d .
C19 C 0.2939(4) 0.2490(3) 0.33014(10) 0.0188(6) Uani 1 1 d .
H16 H 0.2978 0.3233 0.3526 0.023 Uiso 1 1 calc R
C16 C 0.3176(4) -0.0283(3) 0.30759(9) 0.0147(5) Uani 1 1 d .
C21 C 0.3244(4) 0.0800(3) 0.34233(10) 0.0163(6) Uani 1 1 d .
C23 C 0.4141(4) -0.1457(3) 0.40322(9) 0.0164(6) Uani 1 1 d .
C25 C 0.2941(4) -0.1403(3) 0.53072(10) 0.0162(6) Uani 1 1 d .
C17 C 0.2800(4) 0.0287(4) 0.26226(10) 0.0187(6) Uani 1 1 d .
H19 H 0.2753 -0.0448 0.2396 0.022 Uiso 1 1 calc R
C28 C 0.2189(4) -0.2215(4) 0.62450(10) 0.0201(6) Uani 1 1 d .
H22 H 0.1941 -0.2495 0.6559 0.024 Uiso 1 1 calc R
C22 C 0.3454(4) 0.0226(3) 0.39236(10) 0.0171(6) Uani 1 1 d .
C18 C 0.2493(4) 0.1976(4) 0.25118(10) 0.0204(6) Uani 1 1 d .
H18 H 0.2229 0.2373 0.2210 0.024 Uiso 1 1 calc R
C24 C 0.4174(4) -0.2183(3) 0.44990(10) 0.0172(6) Uani 1 1 d .
C27 C 0.1434(4) -0.0606(4) 0.60672(10) 0.0198(6) Uani 1 1 d .
H21 H 0.0672 0.0190 0.6265 0.024 Uiso 1 1 calc R
C30 C 0.7110(4) -0.2828(4) 0.35309(10) 0.0211(6) Uani 1 1 d .
H27 H 0.7357 -0.1820 0.3385 0.032 Uiso 1 1 calc R
H28 H 0.7550 -0.3704 0.3316 0.032 Uiso 1 1 calc R
H26 H 0.7826 -0.3099 0.3804 0.032 Uiso 1 1 calc R
C29 C 0.3297(4) -0.3358(4) 0.59449(10) 0.0190(6) Uani 1 1 d .
H23 H 0.3832 -0.4427 0.6055 0.023 Uiso 1 1 calc R
C20 C 0.2582(4) 0.3062(4) 0.28495(10) 0.0199(6) Uani 1 1 d .
H17 H 0.2400 0.4185 0.2772 0.024 Uiso 1 1 calc R
C26 C 0.1811(4) -0.0195(3) 0.56025(10) 0.0181(6) Uani 1 1 d .
H20 H 0.1317 0.0874 0.5487 0.022 Uiso 1 1 calc R
S2 S 0.99771(10) 0.65898(9) 0.16436(3) 0.01943(17) Uani 1 1 d .
O4 O 1.0493(3) 1.0820(2) 0.07791(7) 0.0219(5) Uani 1 1 d .
O3 O 1.3856(3) 0.6135(2) 0.04181(7) 0.0226(5) Uani 1 1 d .
O1 O 1.0466(3) 0.5407(3) 0.20237(8) 0.0278(5) Uani 1 1 d .
O2 O 0.8488(3) 0.6400(2) 0.13543(8) 0.0242(5) Uani 1 1 d .
N3 N 1.4765(4) 0.7373(3) -0.04239(9) 0.0208(5) Uani 1 1 d .
N2 N 1.2659(4) 0.8836(3) 0.01787(9) 0.0206(5) Uani 1 1 d .
N1 N 1.2022(3) 0.6635(3) 0.13111(8) 0.0180(5) Uani 1 1 d .
C7 C 1.0702(4) 0.9579(4) 0.10684(10) 0.0189(6) Uani 1 1 d .
C13 C 1.5484(4) 0.8608(4) -0.11567(11) 0.0236(6) Uani 1 1 d .
H7 H 1.6120 0.8537 -0.1457 0.028 Uiso 1 1 calc R
C10 C 1.3582(4) 0.8794(3) -0.02620(10) 0.0183(6) Uani 1 1 d .
C8 C 1.1800(4) 0.7978(3) 0.09610(10) 0.0185(6) Uani 1 1 d .
C12 C 1.4271(4) 1.0106(4) -0.10017(11) 0.0224(6) Uani 1 1 d .
H6 H 1.4097 1.1038 -0.1202 0.027 Uiso 1 1 calc R
C3 C 0.9273(4) 0.8614(4) 0.18540(11) 0.0203(6) Uani 1 1 d .
C15 C 1.3883(4) 0.6297(4) 0.15492(11) 0.0247(7) Uani 1 1 d .
H12 H 1.5013 0.6115 0.1320 0.037 Uiso 1 1 calc R
H13 H 1.3951 0.5330 0.1752 0.037 Uiso 1 1 calc R
H11 H 1.3892 0.7225 0.1730 0.037 Uiso 1 1 calc R
C11 C 1.3337(4) 1.0213(3) -0.05576(10) 0.0190(6) Uani 1 1 d .
H5 H 1.2551 1.1215 -0.0454 0.023 Uiso 1 1 calc R
C5 C 0.9032(4) 1.1504(4) 0.17005(11) 0.0226(6) Uani 1 1 d .
H4 H 0.9254 1.2378 0.1502 0.027 Uiso 1 1 calc R
C4 C 0.9683(4) 0.9889(4) 0.15528(10) 0.0195(6) Uani 1 1 d .
C6 C 0.8052(4) 1.1818(4) 0.21419(12) 0.0258(7) Uani 1 1 d .
H3 H 0.7645 1.2899 0.2240 0.031 Uiso 1 1 calc R
C14 C 1.5717(4) 0.7255(4) -0.08591(11) 0.0243(7) Uani 1 1 d .
H8 H 1.6528 0.6252 -0.0955 0.029 Uiso 1 1 calc R
C9 C 1.2834(4) 0.7533(4) 0.05108(10) 0.0189(6) Uani 1 1 d .
C2 C 0.8287(4) 0.8906(4) 0.22961(11) 0.0254(7) Uani 1 1 d .
H1 H 0.8040 0.8036 0.2493 0.030 Uiso 1 1 calc R
C1 C 0.7677(5) 1.0528(4) 0.24376(11) 0.0268(7) Uani 1 1 d .
H2 H 0.7015 1.0749 0.2732 0.032 Uiso 1 1 calc R

loop_
_atom_site_aniso_label
_atom_site_aniso_U_11
_atom_site_aniso_U_22
_atom_site_aniso_U_33
_atom_site_aniso_U_23
_atom_site_aniso_U_13
_atom_site_aniso_U_12
C34 0.023(3) 0.020(3) 0.018(3) -0.001(3) 0.000(2) -0.006(2)
N10 0.020(3) 0.015(4) 0.021(4) 0.001(3) 0.001(3) -0.002(3)
C33 0.027(4) 0.030(6) 0.025(5) -0.010(4) 0.003(4) -0.002(4)
C31 0.036(5) 0.011(4) 0.020(4) -0.005(3) -0.006(3) 0.000(3)
N7 0.024(3) 0.014(3) 0.021(3) -0.003(3) -0.001(2) -0.005(3)
C32 0.034(5) 0.010(5) 0.020(4) -0.003(4) 0.001(3) -0.005(4)
S1 0.0165(3) 0.0137(3) 0.0160(3) -0.0028(3) 0.0006(3) -0.0035(3)
O7 0.0233(11) 0.0135(10) 0.0181(10) 0.0011(8) 0.0010(8) 0.0009(8)
O5 0.0241(11) 0.0190(10) 0.0189(10) -0.0051(8) 0.0008(8) -0.0024(8)
O8 0.0275(11) 0.0148(10) 0.0171(10) -0.0027(8) 0.0005(8) -0.0033(8)
N4 0.0164(12) 0.0126(11) 0.0159(11) -0.0021(9) 0.0008(9) -0.0012(9)
O6 0.0188(10) 0.0174(10) 0.0278(11) -0.0035(9) 0.0020(8) -0.0068(8)
N6 0.0198(13) 0.0156(12) 0.0154(12) -0.0027(10) 0.0004(10) -0.0013(10)
N5 0.0247(13) 0.0111(12) 0.0181(12) 0.0006(10) -0.0016(10) -0.0023(10)
C19 0.0190(14) 0.0172(14) 0.0210(14) -0.0019(11) -0.0021(11) -0.0058(11)
C16 0.0117(13) 0.0137(13) 0.0181(13) -0.0005(11) 0.0005(10) -0.0024(10)
C21 0.0124(13) 0.0178(14) 0.0184(14) -0.0002(11) -0.0001(10) -0.0036(11)
C23 0.0163(14) 0.0167(14) 0.0160(13) -0.0027(11) 0.0013(10) -0.0040(11)
C25 0.0157(14) 0.0155(13) 0.0182(14) -0.0008(11) -0.0032(11) -0.0047(11)
C17 0.0186(14) 0.0200(15) 0.0181(14) -0.0021(12) -0.0020(11) -0.0052(11)
C28 0.0227(15) 0.0229(15) 0.0159(14) -0.0015(12) 0.0002(11) -0.0081(12)
C22 0.0160(14) 0.0183(14) 0.0175(14) -0.0014(11) -0.0007(11) -0.0053(11)
C18 0.0183(14) 0.0251(15) 0.0172(14) 0.0037(12) -0.0030(11) -0.0045(12)
C24 0.0162(14) 0.0174(14) 0.0180(14) -0.0006(11) -0.0014(11) -0.0041(11)
C27 0.0160(14) 0.0208(15) 0.0220(15) -0.0075(12) 0.0023(11) -0.0032(11)
C30 0.0165(14) 0.0255(16) 0.0207(15) -0.0023(12) 0.0007(11) -0.0040(12)
C29 0.0224(15) 0.0169(14) 0.0172(14) 0.0007(11) -0.0031(11) -0.0035(11)
C20 0.0185(14) 0.0159(14) 0.0242(15) 0.0025(12) -0.0019(11) -0.0024(11)
C26 0.0168(14) 0.0133(13) 0.0236(15) -0.0019(11) -0.0030(11) -0.0012(11)
S2 0.0139(3) 0.0153(3) 0.0281(4) 0.0051(3) -0.0004(3) -0.0034(3)
O4 0.0244(11) 0.0162(10) 0.0258(11) 0.0058(9) -0.0071(9) -0.0060(8)
O3 0.0201(11) 0.0177(11) 0.0268(11) 0.0054(9) -0.0004(8) -0.0003(8)
O1 0.0248(12) 0.0225(11) 0.0319(12) 0.0095(9) 0.0032(9) -0.0025(9)
O2 0.0161(10) 0.0176(10) 0.0399(13) -0.0002(9) -0.0036(9) -0.0053(8)
N3 0.0224(13) 0.0162(12) 0.0238(13) 0.0078(11) -0.0057(10) -0.0052(10)
N2 0.0209(13) 0.0172(13) 0.0228(13) 0.0038(11) -0.0047(10) -0.0026(11)
N1 0.0126(12) 0.0187(12) 0.0212(12) 0.0064(10) -0.0024(9) -0.0018(9)
C7 0.0143(14) 0.0208(15) 0.0246(15) 0.0041(12) -0.0085(11) -0.0084(11)
C13 0.0197(15) 0.0270(16) 0.0248(16) 0.0062(13) -0.0020(12) -0.0086(12)
C10 0.0155(14) 0.0170(14) 0.0245(15) 0.0030(12) -0.0076(11) -0.0069(11)
C8 0.0168(14) 0.0176(14) 0.0222(14) 0.0058(12) -0.0043(11) -0.0069(11)
C12 0.0204(15) 0.0204(15) 0.0292(16) 0.0093(13) -0.0105(12) -0.0095(12)
C3 0.0132(14) 0.0183(14) 0.0292(16) 0.0011(12) -0.0032(11) -0.0033(11)
C15 0.0146(14) 0.0298(17) 0.0290(16) 0.0118(13) -0.0059(12) -0.0051(12)
C11 0.0169(14) 0.0137(13) 0.0277(16) 0.0031(12) -0.0104(12) -0.0039(11)
C5 0.0199(15) 0.0213(15) 0.0288(16) 0.0019(13) -0.0065(12) -0.0082(12)
C4 0.0147(14) 0.0216(15) 0.0235(15) 0.0019(12) -0.0060(11) -0.0057(11)
C6 0.0181(15) 0.0216(16) 0.0389(19) -0.0065(14) -0.0061(13) -0.0043(12)
C14 0.0205(15) 0.0226(15) 0.0284(16) 0.0039(13) -0.0010(12) -0.0044(12)
C9 0.0144(14) 0.0190(14) 0.0251(15) 0.0048(12) -0.0078(11) -0.0066(11)
C2 0.0209(15) 0.0240(16) 0.0306(17) 0.0057(13) -0.0009(13) -0.0066(12)
C1 0.0193(15) 0.0325(18) 0.0289(17) -0.0037(14) -0.0007(12) -0.0066(13)

loop_
_atom_type_symbol
_atom_type_description
_atom_type_scat_dispersion_real
_atom_type_scat_dispersion_imag
_atom_type_scat_source
C C 0.0033 0.0016 'International Tables Vol C Tables 4.2.6.8 and 6.1.1.4'
H H 0.0000 0.0000 'International Tables Vol C Tables 4.2.6.8 and 6.1.1.4'
N N 0.0061 0.0033 'International Tables Vol C Tables 4.2.6.8 and 6.1.1.4'
O O 0.0106 0.0060 'International Tables Vol C Tables 4.2.6.8 and 6.1.1.4'
S S 0.1246 0.1234 'International Tables Vol C Tables 4.2.6.8 and 6.1.1.4'

loop_
_geom_angle_atom_site_label_1
_geom_angle_atom_site_label_2
_geom_angle_atom_site_label_3
_geom_angle
_geom_angle_site_symmetry_1
_geom_angle_site_symmetry_3
N12 C34 N10 109.4(7) . .
N12 C34 H33 125.3 . .
N10 C34 H33 125.3 . .
C34 N12 C33 103.5(8) . 2_566
C34 N10 N11 112.4(7) . 2_566
C34 N10 H31 123.8 . .
N11 N10 H31 123.8 2_566 .
C33 N11 C33 72.7(9) 2_566 .
C33 N11 N10 98.6(9) . 2_566
N12 C33 N11 116.1(11) 2_566 .
N12 C33 H32 122.0 2_566 .
N11 C33 H32 122.0 . .
N7 N8 C31 132.6(9) . .
C31 N8 C32 102.1(7) . 2_765
N8 C31 N7 111.0(7) . 2_765
N8 C31 H34 124.5 . .
N7 C31 H34 124.5 2_765 .
N8 N7 C31 116.0(8) . 2_765
N8 N7 H36 122.0 . .
C31 N7 H36 122.0 2_765 .
C32 N9 C32 74.8(6) . 2_765
N9 C32 N8 114.7(7) . 2_765
N9 C32 H35 122.7 . .
N8 C32 H35 122.7 2_765 .
O6 S1 O5 118.72(12) . .
O6 S1 N4 108.20(12) . .
O5 S1 N4 108.52(12) . .
O6 S1 C16 108.74(12) . .
O5 S1 C16 109.22(12) . .
N4 S1 C16 102.18(12) . .
C23 N4 C30 115.0(2) . .
C23 N4 S1 113.16(18) . .
C30 N4 S1 116.34(18) . .
C25 N6 C29 123.0(3) . .
C25 N6 H24 118(2) . .
C29 N6 H24 119(2) . .
C25 N5 C24 127.0(3) . .
C25 N5 H25 118(2) . .
C24 N5 H25 115(2) . .
C20 C19 C21 120.6(3) . .
C20 C19 H16 119.7 . .
C21 C19 H16 119.7 . .
C17 C16 C21 121.5(3) . .
C17 C16 S1 120.7(2) . .
C21 C16 S1 117.7(2) . .
C16 C21 C19 118.1(2) . .
C16 C21 C22 122.1(2) . .
C19 C21 C22 119.6(3) . .
C22 C23 C24 124.6(3) . .
C22 C23 N4 120.5(2) . .
C24 C23 N4 114.9(2) . .
N6 C25 N5 120.2(3) . .
N6 C25 C26 118.7(3) . .
N5 C25 C26 121.1(3) . .
C16 C17 C18 119.2(3) . .
C16 C17 H19 120.4 . .
C18 C17 H19 120.4 . .
C29 C28 C27 118.3(3) . .
C29 C28 H22 120.9 . .
C27 C28 H22 120.9 . .
O8 C22 C23 124.1(3) . .
O8 C22 C21 116.4(2) . .
C23 C22 C21 119.4(3) . .
C20 C18 C17 120.1(3) . .
C20 C18 H18 119.9 . .
C17 C18 H18 119.9 . .
O7 C24 N5 120.8(3) . .
O7 C24 C23 125.5(3) . .
N5 C24 C23 113.7(2) . .
C26 C27 C28 120.7(3) . .
C26 C27 H21 119.7 . .
C28 C27 H21 119.7 . .
N4 C30 H27 109.5 . .
N4 C30 H28 109.5 . .
H27 C30 H28 109.5 . .
N4 C30 H26 109.5 . .
H27 C30 H26 109.5 . .
H28 C30 H26 109.5 . .
N6 C29 C28 120.2(3) . .
N6 C29 H23 119.9 . .
C28 C29 H23 119.9 . .
C18 C20 C19 120.5(3) . .
C18 C20 H17 119.8 . .
C19 C20 H17 119.8 . .
C27 C26 C25 119.2(3) . .
C27 C26 H20 120.4 . .
C25 C26 H20 120.4 . .
O2 S2 O1 118.40(13) . .
O2 S2 N1 108.49(13) . .
O1 S2 N1 108.63(12) . .
O2 S2 C3 107.92(13) . .
O1 S2 C3 110.02(14) . .
N1 S2 C3 102.14(13) . .
C10 N3 C14 123.0(3) . .
C10 N3 H9 114(2) . .
C14 N3 H9 123(2) . .
C10 N2 C9 126.8(3) . .
C10 N2 H10 121(2) . .
C9 N2 H10 112(2) . .
C8 N1 C15 115.7(2) . .
C8 N1 S2 114.10(18) . .
C15 N1 S2 116.13(19) . .
O4 C7 C8 124.2(3) . .
O4 C7 C4 116.6(3) . .
C8 C7 C4 119.2(2) . .
C14 C13 C12 118.8(3) . .
C14 C13 H7 120.6 . .
C12 C13 H7 120.6 . .
N3 C10 N2 120.4(3) . .
N3 C10 C11 118.4(3) . .
N2 C10 C11 121.2(3) . .
C7 C8 C9 124.2(3) . .
C7 C8 N1 121.3(3) . .
C9 C8 N1 114.5(2) . .
C11 C12 C13 120.7(3) . .
C11 C12 H6 119.7 . .
C13 C12 H6 119.7 . .
C2 C3 C4 122.1(3) . .
C2 C3 S2 120.6(2) . .
C4 C3 S2 117.2(2) . .
N1 C15 H12 109.5 . .
N1 C15 H13 109.5 . .
H12 C15 H13 109.5 . .
N1 C15 H11 109.5 . .
H12 C15 H11 109.5 . .
H13 C15 H11 109.5 . .
C12 C11 C10 119.2(3) . .
C12 C11 H5 120.4 . .
C10 C11 H5 120.4 . .
C6 C5 C4 120.4(3) . .
C6 C5 H4 119.8 . .
C4 C5 H4 119.8 . .
C5 C4 C3 118.2(3) . .
C5 C4 C7 119.6(3) . .
C3 C4 C7 122.2(3) . .
C1 C6 C5 120.3(3) . .
C1 C6 H3 119.8 . .
C5 C6 H3 119.8 . .
N3 C14 C13 119.9(3) . .
N3 C14 H8 120.0 . .
C13 C14 H8 120.0 . .
O3 C9 N2 121.1(3) . .
O3 C9 C8 124.5(3) . .
N2 C9 C8 114.3(3) . .
C3 C2 C1 118.5(3) . .
C3 C2 H1 120.7 . .
C1 C2 H1 120.7 . .
C6 C1 C2 120.4(3) . .
C6 C1 H2 119.8 . .
C2 C1 H2 119.8 . .

loop_
_geom_bond_atom_site_label_1
_geom_bond_atom_site_label_2
_geom_bond_distance
_geom_bond_site_symmetry_2
C34 N12 1.315(12) .
C34 N10 1.323(9) .
C34 H33 0.9300 .
N12 C33 1.338(14) 2_566
N10 N11 1.373(11) 2_566
N10 H31 0.8600 .
N11 C33 1.149(14) 2_566
N11 C33 1.353(12) .
N11 N10 1.373(11) 2_566
C33 N12 1.338(14) 2_566
C33 H32 0.9300 .
N8 N7 1.055(9) .
N8 C31 1.304(11) .
N8 C32 1.368(12) 2_765
C31 N7 1.333(9) 2_765
C31 H34 0.9300 .
N7 C31 1.333(9) 2_765
N7 H36 0.8600 .
N9 C32 1.329(12) .
N9 C32 1.566(12) 2_765
C32 N8 1.368(12) 2_765
C32 H35 0.9300 .
S1 O6 1.436(2) .
S1 O5 1.437(2) .
S1 N4 1.640(2) .
S1 C16 1.769(3) .
O7 C24 1.236(3) .
O8 C22 1.276(3) .
N4 C23 1.451(3) .
N4 C30 1.480(3) .
N6 C25 1.345(4) .
N6 C29 1.354(4) .
N6 H24 0.80(3) .
N5 C25 1.361(4) .
N5 C24 1.398(4) .
N5 H25 0.80(3) .
C19 C20 1.385(4) .
C19 C21 1.402(4) .
C19 H16 0.9300 .
C16 C17 1.391(4) .
C16 C21 1.400(4) .
C21 C22 1.501(4) .
C23 C22 1.397(4) .
C23 C24 1.441(4) .
C25 C26 1.395(4) .
C17 C18 1.395(4) .
C17 H19 0.9300 .
C28 C29 1.366(4) .
C28 C27 1.404(4) .
C28 H22 0.9300 .
C18 C20 1.385(4) .
C18 H18 0.9300 .
C27 C26 1.377(4) .
C27 H21 0.9300 .
C30 H27 0.9600 .
C30 H28 0.9600 .
C30 H26 0.9600 .
C29 H23 0.9300 .
C20 H17 0.9300 .
C26 H20 0.9300 .
S2 O2 1.432(2) .
S2 O1 1.439(2) .
S2 N1 1.635(2) .
S2 C3 1.769(3) .
O4 C7 1.278(3) .
O3 C9 1.240(3) .
N3 C10 1.350(4) .
N3 C14 1.354(4) .
N3 H9 0.85(4) .
N2 C10 1.362(4) .
N2 C9 1.394(4) .
N2 H10 0.82(3) .
N1 C8 1.451(3) .
N1 C15 1.481(4) .
C7 C8 1.406(4) .
C7 C4 1.507(4) .
C13 C14 1.363(4) .
C13 C12 1.399(4) .
C13 H7 0.9300 .
C10 C11 1.401(4) .
C8 C9 1.442(4) .
C12 C11 1.373(4) .
C12 H6 0.9300 .
C3 C2 1.390(4) .
C3 C4 1.394(4) .
C15 H12 0.9600 .
C15 H13 0.9600 .
C15 H11 0.9600 .
C11 H5 0.9300 .
C5 C6 1.389(4) .
C5 C4 1.393(4) .
C5 H4 0.9300 .
C6 C1 1.388(4) .
C6 H3 0.9300 .
C14 H8 0.9300 .
C2 C1 1.391(4) .
C2 H1 0.9300 .
C1 H2 0.9300 .
